data_7204945
loop_
_publ_author_name
'Zheng, Li-Min'
'Wang, Xiqu'
'Wang, Yongsheng'
'Jacobson, Allan J.'

_publ_section_title
;
 Syntheses and characterization of Co2(4,4'-bipy)2(V4O12), Co(pz)(VO3)2
 and Co2(2-pzc)(H2O)(VO3)3 (4,4'-bipy = 4,4'-bipyridine, pz = pyrazine,
 2-pzc = 2-pyrazinecarboxylate)
;
_journal_issue 4
_journal_name_full 'Journal of Materials Chemistry'
_journal_page_first 1100
_journal_paper_doi 10.1039/b009091n
_journal_volume 11
_journal_year 2001
_chemical_formula_sum 'C4 H4 Co N2 O6 V2'
_chemical_formula_weight 336.90
_chemical_name_systematic
; 
? 
;
_space_group_IT_number 52
_symmetry_cell_setting orthorhombic
_symmetry_space_group_name_Hall '-P 2a 2bc'
_symmetry_space_group_name_H-M 'P n n a'
_atom_sites_solution_hydrogens difmap
_atom_sites_solution_primary direct
_atom_sites_solution_secondary difmap
_audit_creation_method SHELXL
_cell_angle_alpha 90.00
_cell_angle_beta 90.00
_cell_angle_gamma 90.00
_cell_formula_units_Z 4
_cell_length_a 10.2793(8)
_cell_length_b 11.5639(9)
_cell_length_c 7.4822(6)
_cell_measurement_temperature 293(2)
_cell_volume 889.40(12)
_computing_cell_refinement 'Bruker SAINT software (Bruker, 1999)'
_computing_data_collection 'Siemens SMART software (Siemens, 1996)'
_computing_data_reduction 'Bruker SAINT software (Bruker, 1999)'
_computing_structure_refinement 'SHELXL-97 (Sheldrick, 1997)'
_computing_structure_solution 'SHELXS-97 (Sheldrick, 1997)'
_diffrn_ambient_temperature 293(2)
_diffrn_radiation_monochromator graphite
_diffrn_radiation_source 'fine-focus sealed tube'
_diffrn_radiation_type MoK\a
_diffrn_radiation_wavelength 0.71073
_diffrn_reflns_av_R_equivalents 0.0355
_diffrn_reflns_av_sigmaI/netI 0.0294
_diffrn_reflns_limit_h_max 13
_diffrn_reflns_limit_h_min -5
_diffrn_reflns_limit_k_max 14
_diffrn_reflns_limit_k_min -15
_diffrn_reflns_limit_l_max 9
_diffrn_reflns_limit_l_min -9
_diffrn_reflns_number 4967
_diffrn_reflns_theta_max 28.62
_diffrn_reflns_theta_min 3.24
_exptl_absorpt_coefficient_mu 3.909
_exptl_crystal_colour dark-red
_exptl_crystal_density_diffrn 2.516
_exptl_crystal_description needle
_exptl_crystal_F_000 652
_exptl_crystal_size_max 0.20
_exptl_crystal_size_mid 0.04
_exptl_crystal_size_min 0.04
_refine_diff_density_max 0.400
_refine_diff_density_min -0.364
_refine_diff_density_rms 0.098
_refine_ls_extinction_coef 0.0011(6)
_refine_ls_extinction_expression Fc^*^=kFc[1+0.001xFc^2^\l^3^/sin(2\q)]^-1/4^
_refine_ls_extinction_method SHELXL
_refine_ls_goodness_of_fit_all 1.058
_refine_ls_goodness_of_fit_obs 1.085
_refine_ls_matrix_type full
_refine_ls_number_parameters 77
_refine_ls_number_reflns 1072
_refine_ls_number_restraints 0
_refine_ls_restrained_S_all 1.058
_refine_ls_restrained_S_obs 1.085
_refine_ls_R_factor_all 0.0360
_refine_ls_R_factor_obs 0.0273
_refine_ls_shift/esd_max 0.000
_refine_ls_shift/esd_mean 0.000
_refine_ls_structure_factor_coef Fsqd
_refine_ls_weighting_details 'w=1/[\s^2^(Fo^2^)+(0.0324P)^2^+0.6090P] where P=(Fo^2^+2Fc^2^)/3'
_refine_ls_weighting_scheme calc
_refine_ls_wR_factor_all 0.0626
_refine_ls_wR_factor_obs 0.0596
_reflns_number_observed 934
_reflns_number_total 1072
_reflns_observed_criterion >2sigma(I)
_cod_data_source_file b009091n.txt
_cod_data_source_block Co(VO3)2(C4H4N2)_(74-7)
_cod_depositor_comments
;
The following automatic conversions were performed:
'_symmetry_cell_setting' value 'Orthorhombic' changed to 'orthorhombic'
according to '/home/saulius/struct/CIF-dictionaries/cif_core.dic'
dictionary named 'cif_core.dic' version 2.4.1 from 2010-06-29.

Automatic conversion script
Id: cif_fix_enum 1527 2010-12-29 10:47:43Z saulius 

The following automatic conversions were performed:

'_refine_ls_weighting_scheme' value '
calc w=1/[\s^2^(Fo^2^)+(0.0324P)^2^+0.6090P] where
P=(Fo^2^+2Fc^2^)/3' was changed to 'calc'. New tag
'_refine_ls_weighting_details' was created. The value of the new tag
was set to 'w=1/[\s^2^(Fo^2^)+(0.0324P)^2^+0.6090P] where
P=(Fo^2^+2Fc^2^)/3'.

Automatic conversion script
Id: cif_fix_values 3143 2015-03-26 13:38:13Z robertas 
;
_cod_original_sg_symbol_H-M Pnna
_cod_database_code 7204945

loop_
_symmetry_equiv_pos_as_xyz
'x, y, z'
'-x+1/2, -y, z'
'-x+1/2, y+1/2, -z+1/2'
'x, -y+1/2, -z+1/2'
'-x, -y, -z'
'x-1/2, y, -z'
'x-1/2, -y-1/2, z-1/2'
'-x, y-1/2, z-1/2'

loop_
_atom_site_aniso_label
_atom_site_aniso_U_11
_atom_site_aniso_U_22
_atom_site_aniso_U_33
_atom_site_aniso_U_23
_atom_site_aniso_U_13
_atom_site_aniso_U_12
V1 0.0112(2) 0.0087(2) 0.0128(2) 0.00125(14) 0.00207(15) -0.00053(15)
Co1 0.0099(2) 0.0108(2) 0.0107(2) -0.0009(2) 0.000 0.000
O1 0.0132(9) 0.0179(9) 0.0190(9) 0.0016(7) 0.0036(7) -0.0010(7)
O2 0.0183(10) 0.0226(10) 0.0191(9) 0.0017(7) 0.0070(7) 0.0047(8)
O3 0.031(2) 0.0119(13) 0.0251(14) 0.000 0.000 -0.0040(11)
O4 0.0167(13) 0.0165(13) 0.0236(13) 0.0068(10) 0.000 0.000
N1 0.0188(12) 0.0153(11) 0.0147(10) -0.0029(8) -0.0013(8) -0.0017(9)
C1 0.030(2) 0.0139(13) 0.0180(13) 0.0001(10) 0.0022(11) -0.0019(11)
C2 0.028(2) 0.0159(13) 0.0169(12) -0.0019(10) 0.0079(12) -0.0019(11)

loop_
_atom_site_label
_atom_site_type_symbol
_atom_site_fract_x
_atom_site_fract_y
_atom_site_fract_z
_atom_site_U_iso_or_equiv
_atom_site_thermal_displace_type
_atom_site_occupancy
_atom_site_calc_flag
_atom_site_refinement_flags
_atom_site_disorder_group
V1 V 0.22493(4) 0.35378(3) 0.09809(5) 0.01089(14) Uani 1 d . .
Co1 Co -0.07271(4) 0.2500 0.2500 0.01047(14) Uani 1 d S .
O1 O 0.0672(2) 0.3294(2) 0.0878(2) 0.0167(4) Uani 1 d . .
O2 O 0.2872(2) 0.3318(2) -0.1022(2) 0.0200(4) Uani 1 d . .
O3 O 0.2500 0.5000 0.1705(4) 0.0225(6) Uani 1 d S .
O4 O 0.2927(3) 0.2500 0.2500 0.0189(6) Uani 1 d S .
N1 N -0.0438(2) 0.1006(2) 0.0839(3) 0.0163(5) Uani 1 d . .
C1 C 0.0188(3) 0.1038(2) -0.0719(4) 0.0208(6) Uani 1 d . .
H1 H 0.0293(34) 0.1729(31) -0.1278(40) 0.031 Uiso 1 d . .
C2 C -0.0618(3) -0.0045(2) 0.1565(4) 0.0204(6) Uani 1 d . .
H2 H -0.0970(31) -0.0071(31) 0.2716(43) 0.031 Uiso 1 d . .

loop_
_atom_type_symbol
_atom_type_description
_atom_type_scat_dispersion_real
_atom_type_scat_dispersion_imag
_atom_type_scat_source
C C 0.0033 0.0016 'International Tables Vol C Tables 4.2.6.8 and 6.1.1.4'
H H 0.0000 0.0000 'International Tables Vol C Tables 4.2.6.8 and 6.1.1.4'
N N 0.0061 0.0033 'International Tables Vol C Tables 4.2.6.8 and 6.1.1.4'
O O 0.0106 0.0060 'International Tables Vol C Tables 4.2.6.8 and 6.1.1.4'
V V 0.3005 0.5294 'International Tables Vol C Tables 4.2.6.8 and 6.1.1.4'
Co Co 0.3494 0.9721 'International Tables Vol C Tables 4.2.6.8 and 6.1.1.4'

loop_
_geom_angle_atom_site_label_1
_geom_angle_atom_site_label_2
_geom_angle_atom_site_label_3
_geom_angle
_geom_angle_site_symmetry_1
_geom_angle_site_symmetry_3
_geom_angle_publ_flag
O1 V1 O2 108.27(9) . . ?
O1 V1 O4 107.31(10) . . ?
O2 V1 O4 108.79(8) . . ?
O1 V1 O3 108.45(7) . . ?
O2 V1 O3 111.32(10) . . ?
O4 V1 O3 112.54(8) . . ?
O2 Co1 O2 90.62(11) 6 7_566 ?
O2 Co1 O1 177.21(7) 6 4 ?
O2 Co1 O1 88.13(7) 7_566 4 ?
O2 Co1 O1 88.13(7) 6 . ?
O2 Co1 O1 177.21(7) 7_566 . ?
O1 Co1 O1 93.23(10) 4 . ?
O2 Co1 N1 92.18(8) 6 4 ?
O2 Co1 N1 99.00(8) 7_566 4 ?
O1 Co1 N1 85.56(8) 4 4 ?
O1 Co1 N1 83.54(8) . 4 ?
O2 Co1 N1 99.00(8) 6 . ?
O2 Co1 N1 92.18(8) 7_566 . ?
O1 Co1 N1 83.54(8) 4 . ?
O1 Co1 N1 85.56(8) . . ?
N1 Co1 N1 164.11(12) 4 . ?
V1 O1 Co1 136.39(10) . . ?
V1 O2 Co1 146.60(11) . 6_655 ?
V1 O3 V1 144.8(2) . 2_565 ?
V1 O4 V1 134.3(2) . 4 ?
C1 N1 C2 116.5(2) . . ?
C1 N1 Co1 123.4(2) . . ?
C2 N1 Co1 118.3(2) . . ?
N1 C1 C2 122.1(3) . 5 ?
N1 C2 C1 121.4(3) . 5 ?

loop_
_geom_bond_atom_site_label_1
_geom_bond_atom_site_label_2
_geom_bond_distance
_geom_bond_site_symmetry_2
_geom_bond_publ_flag
V1 O1 1.647(2) . ?
V1 O2 1.650(2) . ?
V1 O4 1.7937(11) . ?
V1 O3 1.7942(9) . ?
Co1 O2 2.047(2) 6 ?
Co1 O2 2.047(2) 7_566 ?
Co1 O1 2.094(2) 4 ?
Co1 O1 2.094(2) . ?
Co1 N1 2.148(2) 4 ?
Co1 N1 2.148(2) . ?
O2 Co1 2.047(2) 6_655 ?
O3 V1 1.7942(9) 2_565 ?
O4 V1 1.7937(11) 4 ?
N1 C1 1.332(3) . ?
N1 C2 1.344(3) . ?
C1 C2 1.385(4) 5 ?
C2 C1 1.385(4) 5 ?
